data_7028964
loop_
_publ_author_name
'Delgado-Rebollo, Manuela'
'Canseco-Gonzalez, Daniel'
'Hollering, Manuela'
'Mueller-Bunz, Helge'
'Albrecht, Martin'

_publ_section_title
;
 Synthesis and catalytic alcohol oxidation and ketone transfer
 hydrogenation activity of donor-functionalized mesoionic triazolylidene
 ruthenium(ii) complexes.
;
_journal_issue 11
_journal_name_full 'Dalton transactions (Cambridge, England : 2003)'
_journal_page_first 4462
_journal_page_last 4473
_journal_paper_doi 10.1039/c3dt53052c
_journal_volume 43
_journal_year 2014
_chemical_formula_moiety '2 (C23 H28 Cl N3 O2 Ru), C H2 Cl2'
_chemical_formula_sum 'C47 H58 Cl4 N6 O4 Ru2'
_chemical_formula_weight 1114.93
_chemical_name_systematic
; 
 ? 
;
_space_group_IT_number 130
_symmetry_cell_setting tetragonal
_symmetry_space_group_name_Hall '-P 4a 2ac'
_symmetry_space_group_name_H-M 'P 4/n c c :2'
_atom_sites_solution_hydrogens geom
_atom_sites_solution_primary direct
_atom_sites_solution_secondary difmap
_audit_creation_method SHELXL-97
_cell_angle_alpha 90.00
_cell_angle_beta 90.00
_cell_angle_gamma 90.00
_cell_formula_units_Z 8
_cell_length_a 24.4639(2)
_cell_length_b 24.4639(2)
_cell_length_c 16.2815(2)
_cell_measurement_reflns_used 48091
_cell_measurement_temperature 100(2)
_cell_measurement_theta_max 29.5411
_cell_measurement_theta_min 2.6612
_cell_volume 9744.19(16)
_computing_cell_refinement
; 
CrysAlisPro, Agilent Technologies, 
Version 1.171.36.20 (release 27-06-2012 CrysAlis171 .NET) 
(compiled Jul 11 2012,15:38:31) 
;
_computing_data_collection
; 
CrysAlisPro, Agilent Technologies, 
Version 1.171.36.20 (release 27-06-2012 CrysAlis171 .NET) 
(compiled Jul 11 2012,15:38:31) 
;
_computing_data_reduction
; 
CrysAlisPro, Agilent Technologies, 
Version 1.171.36.20 (release 27-06-2012 CrysAlis171 .NET) 
(compiled Jul 11 2012,15:38:31) 
;
_computing_structure_refinement 'SHELXL-97 (Sheldrick, 2008)'
_computing_structure_solution 'SHELXS-97 (Sheldrick, 2008)'
_diffrn_ambient_temperature 100(2)
_diffrn_detector_area_resol_mean 10.3196
_diffrn_measured_fraction_theta_full 0.998
_diffrn_measured_fraction_theta_max 0.950
_diffrn_measurement_device_type 'SuperNova, Dual, Cu at zero, Atlas'
_diffrn_measurement_method '\w scans'
_diffrn_radiation_monochromator mirror
_diffrn_radiation_source 'SuperNova (Mo) X-ray Source'
_diffrn_radiation_type MoK\a
_diffrn_radiation_wavelength 0.71073
_diffrn_reflns_av_R_equivalents 0.0222
_diffrn_reflns_av_sigmaI/netI 0.0097
_diffrn_reflns_limit_h_max 33
_diffrn_reflns_limit_h_min -31
_diffrn_reflns_limit_k_max 33
_diffrn_reflns_limit_k_min -31
_diffrn_reflns_limit_l_max 22
_diffrn_reflns_limit_l_min -22
_diffrn_reflns_number 99946
_diffrn_reflns_theta_full 28.00
_diffrn_reflns_theta_max 29.61
_diffrn_reflns_theta_min 2.92
_exptl_absorpt_coefficient_mu 0.888
_exptl_absorpt_correction_T_max 0.926
_exptl_absorpt_correction_T_min 0.818
_exptl_absorpt_correction_type analytical
_exptl_absorpt_process_details
; 
CrysAlisPro, Agilent Technologies, 
Version 1.171.36.20 (release 27-06-2012 CrysAlis171 .NET) 
(compiled Jul 11 2012,15:38:31) 
Analytical numeric absorption correction using a multifaceted crystal 
model based on expressions derived by R.C. Clark & J.S. Reid. 
(Clark, R. C. & Reid, J. S. (1995). Acta Cryst. A51, 887-897) 
;
_exptl_crystal_colour 'translucent red'
_exptl_crystal_density_diffrn 1.520
_exptl_crystal_density_method 'not measured'
_exptl_crystal_description rod
_exptl_crystal_F_000 4560
_exptl_crystal_size_max 0.3285
_exptl_crystal_size_mid 0.1822
_exptl_crystal_size_min 0.1353
_refine_diff_density_max 0.761
_refine_diff_density_min -1.035
_refine_diff_density_rms 0.063
_refine_ls_extinction_method none
_refine_ls_goodness_of_fit_ref 1.209
_refine_ls_hydrogen_treatment constr
_refine_ls_matrix_type full
_refine_ls_number_parameters 415
_refine_ls_number_reflns 6521
_refine_ls_number_restraints 124
_refine_ls_restrained_S_all 1.198
_refine_ls_R_factor_all 0.0357
_refine_ls_R_factor_gt 0.0331
_refine_ls_shift/su_max 0.002
_refine_ls_shift/su_mean 0.000
_refine_ls_structure_factor_coef Fsqd
_refine_ls_weighting_details 'calc w=1/[\s^2^(Fo^2^)+(0.0099P)^2^+16.5612P] where P=(Fo^2^+2Fc^2^)/3'
_refine_ls_weighting_scheme calc
_refine_ls_wR_factor_gt 0.0686
_refine_ls_wR_factor_ref 0.0696
_reflns_number_gt 6135
_reflns_number_total 6521
_reflns_threshold_expression I>2\s(I)
_cod_data_source_file c3dt53052c.txt
_cod_data_source_block alb172(2c)
_cod_original_cell_volume 9744.2(2)
_cod_original_sg_symbol_H-M 'P 4/n c c'
_cod_database_code 7028964

loop_
_symmetry_equiv_pos_as_xyz
'x, y, z'
'-x+1/2, -y+1/2, z'
'-y+1/2, x, z'
'y, -x+1/2, z'
'-x, y+1/2, -z+1/2'
'x+1/2, -y, -z+1/2'
'y+1/2, x+1/2, -z+1/2'
'-y, -x, -z+1/2'
'-x, -y, -z'
'x-1/2, y-1/2, -z'
'y-1/2, -x, -z'
'-y, x-1/2, -z'
'x, -y-1/2, z-1/2'
'-x-1/2, y, z-1/2'
'-y-1/2, -x-1/2, z-1/2'
'y, x, z-1/2'

loop_
_atom_site_label
_atom_site_type_symbol
_atom_site_fract_x
_atom_site_fract_y
_atom_site_fract_z
_atom_site_U_iso_or_equiv
_atom_site_adp_type
_atom_site_occupancy
_atom_site_symmetry_multiplicity
_atom_site_calc_flag
_atom_site_refinement_flags
_atom_site_disorder_assembly
_atom_site_disorder_group
Ru Ru 0.658721(7) 0.027973(7) 0.657108(10) 0.02308(5) Uani 1 1 d U . .
Cl1 Cl 0.62766(2) -0.03534(2) 0.76109(3) 0.02617(11) Uani 1 1 d . . .
C1 C 0.73202(8) -0.01068(8) 0.66380(12) 0.0187(4) Uani 1 1 d . A .
C2 C 0.76395(8) 0.00518(8) 0.72913(12) 0.0193(4) Uani 1 1 d . . .
C3 C 0.74448(9) 0.04899(8) 0.78460(12) 0.0226(4) Uani 1 1 d . A .
O1 O 0.69822(6) 0.06780(6) 0.75832(10) 0.0269(3) Uani 1 1 d . A .
O2 O 0.76995(6) 0.06471(7) 0.84537(9) 0.0284(3) Uani 1 1 d . . .
N1 N 0.76351(6) -0.04889(7) 0.62598(10) 0.0169(3) Uani 1 1 d . . .
C4 C 0.75084(8) -0.07779(7) 0.55109(11) 0.0161(3) Uani 1 1 d . A .
C5 C 0.77252(8) -0.05818(8) 0.47758(12) 0.0187(4) Uani 1 1 d . . .
C10 C 0.81170(9) -0.01052(9) 0.47480(13) 0.0270(4) Uani 1 1 d . A .
H10A H 0.8277 -0.0078 0.4198 0.040 Uiso 1 1 calc R . .
H10B H 0.8409 -0.0162 0.5152 0.040 Uiso 1 1 calc R . .
H10C H 0.7920 0.0233 0.4877 0.040 Uiso 1 1 calc R . .
C6 C 0.75595(8) -0.08412(8) 0.40552(11) 0.0202(4) Uani 1 1 d . A .
H6 H 0.7704 -0.0721 0.3545 0.024 Uiso 1 1 calc R . .
C7 C 0.71853(8) -0.12733(8) 0.40649(12) 0.0195(4) Uani 1 1 d . . .
C11 C 0.69912(9) -0.15344(9) 0.32777(12) 0.0259(4) Uani 1 1 d . A .
H11A H 0.7072 -0.1927 0.3290 0.039 Uiso 1 1 calc R . .
H11B H 0.7179 -0.1366 0.2811 0.039 Uiso 1 1 calc R . .
H11C H 0.6596 -0.1480 0.3221 0.039 Uiso 1 1 calc R . .
C8 C 0.69925(8) -0.14600(8) 0.48177(12) 0.0191(4) Uani 1 1 d . A .
H8 H 0.6746 -0.1760 0.4828 0.023 Uiso 1 1 calc R . .
C9 C 0.71492(8) -0.12221(8) 0.55542(11) 0.0178(4) Uani 1 1 d . . .
C12 C 0.69409(9) -0.14360(9) 0.63626(12) 0.0225(4) Uani 1 1 d . A .
H12A H 0.6666 -0.1720 0.6263 0.034 Uiso 1 1 calc R . .
H12B H 0.6775 -0.1136 0.6675 0.034 Uiso 1 1 calc R . .
H12C H 0.7246 -0.1591 0.6677 0.034 Uiso 1 1 calc R . .
N2 N 0.81218(7) -0.05770(7) 0.66312(10) 0.0195(3) Uani 1 1 d . A .
N3 N 0.81095(7) -0.02384(7) 0.72657(10) 0.0193(3) Uani 1 1 d . A .
C13 C 0.85740(9) -0.02241(10) 0.78346(13) 0.0272(4) Uani 1 1 d . . .
H13A H 0.8832 -0.0516 0.7694 0.041 Uiso 1 1 calc R A .
H13B H 0.8442 -0.0277 0.8398 0.041 Uiso 1 1 calc R . .
H13C H 0.8758 0.0130 0.7792 0.041 Uiso 1 1 calc R . .
C14A C 0.6566(3) 0.0965(3) 0.5771(5) 0.0358(9) Uani 0.414(7) 1 d PU A 1
C20A C 0.6953(2) 0.1447(2) 0.5767(5) 0.0632(14) Uani 0.414(7) 1 d PU A 1
H20A H 0.7326 0.1282 0.5721 0.076 Uiso 0.414(7) 1 calc PR A 1
C21A C 0.6983(4) 0.1801(3) 0.6459(8) 0.065(2) Uani 0.414(7) 1 d PU A 1
H21A H 0.7061 0.1587 0.6953 0.097 Uiso 0.414(7) 1 calc PR A 1
H21B H 0.6633 0.1991 0.6526 0.097 Uiso 0.414(7) 1 calc PR A 1
H21C H 0.7274 0.2070 0.6374 0.097 Uiso 0.414(7) 1 calc PR A 1
C22A C 0.6851(6) 0.1728(5) 0.4920(9) 0.108(5) Uani 0.414(7) 1 d PU A 1
H22A H 0.7085 0.2051 0.4871 0.162 Uiso 0.414(7) 1 calc PR A 1
H22B H 0.6467 0.1838 0.4880 0.162 Uiso 0.414(7) 1 calc PR A 1
H22C H 0.6937 0.1471 0.4477 0.162 Uiso 0.414(7) 1 calc PR A 1
C15A C 0.6062(7) 0.0984(6) 0.6234(14) 0.0311(16) Uani 0.414(7) 1 d PU A 1
H15A H 0.5962 0.1310 0.6513 0.037 Uiso 0.414(7) 1 calc PR A 1
C16A C 0.5726(6) 0.0536(6) 0.6276(14) 0.030(2) Uani 0.414(7) 1 d PU A 1
H16A H 0.5404 0.0550 0.6600 0.036 Uiso 0.414(7) 1 calc PR A 1
C17A C 0.5859(2) 0.0043(2) 0.5832(4) 0.0329(9) Uani 0.414(7) 1 d PU A 1
C23A C 0.5503(3) -0.0459(2) 0.5909(4) 0.0617(15) Uani 0.414(7) 1 d PU A 1
H23A H 0.5320 -0.0458 0.6444 0.093 Uiso 0.414(7) 1 calc PR A 1
H23B H 0.5730 -0.0788 0.5860 0.093 Uiso 0.414(7) 1 calc PR A 1
H23C H 0.5228 -0.0458 0.5471 0.093 Uiso 0.414(7) 1 calc PR A 1
C18A C 0.6327(3) 0.0039(2) 0.5338(3) 0.0362(8) Uani 0.414(7) 1 d PU A 1
H18A H 0.6412 -0.0278 0.5025 0.043 Uiso 0.414(7) 1 calc PR A 1
C19A C 0.6673(2) 0.0500(3) 0.5300(3) 0.0375(9) Uani 0.414(7) 1 d PU A 1
H19A H 0.6984 0.0493 0.4950 0.045 Uiso 0.414(7) 1 calc PR A 1
C14B C 0.5990(4) 0.0125(4) 0.5647(7) 0.0252(14) Uani 0.333(5) 1 d PU A 2
C20B C 0.5696(3) -0.0409(4) 0.5540(5) 0.0319(15) Uani 0.333(5) 1 d PU A 2
H20B H 0.5932 -0.0707 0.5768 0.038 Uiso 0.333(5) 1 calc PR A 2
C21B C 0.5136(4) -0.0433(4) 0.5969(6) 0.0409(19) Uani 0.333(5) 1 d PU A 2
H21D H 0.4978 -0.0798 0.5899 0.061 Uiso 0.333(5) 1 calc PR A 2
H21E H 0.4892 -0.0160 0.5727 0.061 Uiso 0.333(5) 1 calc PR A 2
H21F H 0.5182 -0.0357 0.6556 0.061 Uiso 0.333(5) 1 calc PR A 2
C22B C 0.5620(4) -0.0510(4) 0.4618(4) 0.045(2) Uani 0.333(5) 1 d PU A 2
H22D H 0.5977 -0.0504 0.4345 0.067 Uiso 0.333(5) 1 calc PR A 2
H22E H 0.5386 -0.0224 0.4386 0.067 Uiso 0.333(5) 1 calc PR A 2
H22F H 0.5448 -0.0868 0.4534 0.067 Uiso 0.333(5) 1 calc PR A 2
C15B C 0.6496(4) 0.0239(4) 0.5271(5) 0.0245(12) Uani 0.333(5) 1 d PU A 2
H15B H 0.6651 -0.0026 0.4912 0.029 Uiso 0.333(5) 1 calc PR A 2
C16B C 0.6781(4) 0.0728(5) 0.5408(6) 0.0289(13) Uani 0.333(5) 1 d PU A 2
H16B H 0.7116 0.0795 0.5131 0.035 Uiso 0.333(5) 1 calc PR A 2
C17B C 0.6571(5) 0.1117(4) 0.5951(8) 0.0273(16) Uani 0.333(5) 1 d PU A 2
C23B C 0.6899(5) 0.1626(4) 0.6206(7) 0.046(2) Uani 0.333(5) 1 d PU A 2
H23D H 0.6889 0.1664 0.6806 0.069 Uiso 0.333(5) 1 calc PR A 2
H23E H 0.6737 0.1951 0.5953 0.069 Uiso 0.333(5) 1 calc PR A 2
H23F H 0.7278 0.1587 0.6024 0.069 Uiso 0.333(5) 1 calc PR A 2
C18B C 0.6057(13) 0.1032(10) 0.632(3) 0.0274(17) Uani 0.333(5) 1 d PU A 2
H18B H 0.5913 0.1299 0.6687 0.033 Uiso 0.333(5) 1 calc PR A 2
C19B C 0.5754(13) 0.0550(13) 0.616(3) 0.027(2) Uani 0.333(5) 1 d PU A 2
H19B H 0.5397 0.0505 0.6379 0.033 Uiso 0.333(5) 1 calc PR A 2
C14C C 0.6566(3) 0.0965(3) 0.5771(5) 0.0358(9) Uani 0.255(6) 1 d PU A 3
C20C C 0.6953(2) 0.1447(2) 0.5767(5) 0.0632(14) Uani 0.255(6) 1 d PU A 3
H20C H 0.6952 0.1537 0.6366 0.076 Uiso 0.255(6) 1 calc PR A 3
C21C C 0.7505(6) 0.1348(6) 0.5659(14) 0.107(8) Uani 0.255(6) 1 d PU A 3
H21G H 0.7569 0.0953 0.5633 0.161 Uiso 0.255(6) 1 calc PR A 3
H21H H 0.7710 0.1503 0.6121 0.161 Uiso 0.255(6) 1 calc PR A 3
H21I H 0.7628 0.1518 0.5146 0.161 Uiso 0.255(6) 1 calc PR A 3
C22C C 0.6658(5) 0.1969(5) 0.5426(8) 0.044(3) Uani 0.255(6) 1 d PU A 3
H22G H 0.6931 0.2221 0.5198 0.066 Uiso 0.255(6) 1 calc PR A 3
H22H H 0.6460 0.2150 0.5873 0.066 Uiso 0.255(6) 1 calc PR A 3
H22I H 0.6400 0.1863 0.4995 0.066 Uiso 0.255(6) 1 calc PR A 3
C15C C 0.6062(7) 0.0984(6) 0.6234(14) 0.0311(16) Uani 0.255(6) 1 d PU A 3
H15C H 0.5962 0.1310 0.6513 0.037 Uiso 0.255(6) 1 calc PR A 3
C16C C 0.5726(6) 0.0536(6) 0.6276(14) 0.030(2) Uani 0.255(6) 1 d PU A 3
H16C H 0.5404 0.0550 0.6600 0.036 Uiso 0.255(6) 1 calc PR A 3
C17C C 0.5859(2) 0.0043(2) 0.5832(4) 0.0329(9) Uani 0.255(6) 1 d PU A 3
C23C C 0.5503(3) -0.0459(2) 0.5909(4) 0.0617(15) Uani 0.255(6) 1 d PU A 3
H23G H 0.5316 -0.0453 0.6443 0.093 Uiso 0.255(6) 1 d PR A 3
H23H H 0.5727 -0.0784 0.5861 0.093 Uiso 0.255(6) 1 d PR A 3
H23I H 0.5225 -0.0455 0.5470 0.093 Uiso 0.255(6) 1 d PR A 3
C18C C 0.6327(3) 0.0039(2) 0.5338(3) 0.0362(8) Uani 0.255(6) 1 d PU A 3
H18C H 0.6412 -0.0278 0.5025 0.043 Uiso 0.255(6) 1 calc PR A 3
C19C C 0.6673(2) 0.0500(3) 0.5300(3) 0.0375(9) Uani 0.255(6) 1 d PU A 3
H19C H 0.6984 0.0493 0.4950 0.045 Uiso 0.255(6) 1 calc PR A 3
C24 C 0.8516(7) 0.1424(6) 0.7351(14) 0.081(5) Uani 0.50 1 d P B -1
H24A H 0.8136 0.1324 0.7492 0.097 Uiso 0.50 1 calc PR B -1
H24B H 0.8512 0.1794 0.7107 0.097 Uiso 0.50 1 calc PR B -1
Cl2 Cl 0.87772(13) 0.09473(17) 0.6613(3) 0.0819(11) Uani 0.50 1 d P B -1
Cl3 Cl 0.89229(18) 0.14308(13) 0.8266(3) 0.0796(10) Uani 0.50 1 d P B -1

loop_
_atom_site_aniso_label
_atom_site_aniso_U_11
_atom_site_aniso_U_22
_atom_site_aniso_U_33
_atom_site_aniso_U_23
_atom_site_aniso_U_13
_atom_site_aniso_U_12
Ru 0.02053(8) 0.03046(9) 0.01824(8) -0.00372(6) 0.00005(6) 0.00932(6)
Cl1 0.0212(2) 0.0351(3) 0.0222(2) -0.0057(2) 0.00251(18) -0.0008(2)
C1 0.0184(8) 0.0200(9) 0.0175(8) -0.0002(7) 0.0044(7) 0.0015(7)
C2 0.0189(9) 0.0198(9) 0.0190(8) -0.0008(7) 0.0019(7) 0.0003(7)
C3 0.0233(10) 0.0222(9) 0.0224(9) -0.0032(8) 0.0043(8) -0.0011(8)
O1 0.0256(7) 0.0275(8) 0.0277(8) -0.0088(6) -0.0002(6) 0.0068(6)
O2 0.0302(8) 0.0301(8) 0.0249(7) -0.0088(6) -0.0009(6) -0.0016(6)
N1 0.0167(7) 0.0184(7) 0.0156(7) -0.0010(6) 0.0013(6) 0.0015(6)
C4 0.0167(8) 0.0174(8) 0.0143(8) -0.0014(7) 0.0008(7) 0.0030(7)
C5 0.0183(9) 0.0191(9) 0.0187(9) 0.0016(7) 0.0027(7) 0.0023(7)
C10 0.0312(11) 0.0273(11) 0.0225(10) 0.0006(8) 0.0052(8) -0.0093(9)
C6 0.0221(9) 0.0234(9) 0.0152(8) 0.0012(7) 0.0027(7) 0.0002(8)
C7 0.0203(9) 0.0219(9) 0.0162(8) -0.0013(7) -0.0004(7) 0.0021(7)
C11 0.0301(11) 0.0312(11) 0.0164(9) -0.0025(8) -0.0015(8) -0.0037(9)
C8 0.0183(9) 0.0193(9) 0.0197(9) 0.0000(7) -0.0005(7) -0.0008(7)
C9 0.0173(8) 0.0199(9) 0.0162(8) 0.0005(7) 0.0024(7) 0.0027(7)
C12 0.0249(10) 0.0249(10) 0.0177(9) 0.0014(7) 0.0037(8) -0.0044(8)
N2 0.0187(8) 0.0208(8) 0.0190(7) -0.0015(6) -0.0002(6) 0.0014(6)
N3 0.0188(8) 0.0213(8) 0.0178(7) -0.0019(6) 0.0002(6) 0.0010(6)
C13 0.0216(10) 0.0334(11) 0.0266(10) -0.0057(9) -0.0074(8) 0.0048(9)
C14A 0.0346(18) 0.0352(18) 0.038(3) 0.0071(11) -0.0024(16) 0.0034(15)
C20A 0.049(2) 0.050(2) 0.090(4) 0.0297(19) -0.021(2) -0.0117(19)
C21A 0.042(4) 0.018(4) 0.134(6) 0.010(3) 0.001(5) -0.014(3)
C22A 0.102(10) 0.091(8) 0.132(6) 0.081(6) -0.036(8) -0.031(7)
C15A 0.035(3) 0.0274(15) 0.031(6) -0.0052(19) -0.005(2) 0.0126(10)
C16A 0.0227(14) 0.0372(19) 0.030(8) 0.000(2) -0.004(2) 0.0109(14)
C17A 0.0382(18) 0.0294(14) 0.031(3) -0.0007(15) -0.0160(12) 0.0044(13)
C23A 0.066(3) 0.0452(19) 0.074(4) 0.008(2) -0.042(3) -0.018(2)
C18A 0.048(3) 0.038(2) 0.0233(16) -0.0092(17) -0.0123(14) 0.0226(14)
C19A 0.037(3) 0.055(3) 0.0207(16) 0.004(2) 0.003(2) 0.0170(18)
C14B 0.022(3) 0.036(3) 0.018(4) 0.003(3) -0.0019(15) 0.0075(19)
C20B 0.027(3) 0.043(3) 0.025(3) 0.001(3) -0.006(2) 0.000(2)
C21B 0.037(4) 0.048(5) 0.037(4) 0.006(4) 0.005(3) -0.005(3)
C22B 0.045(5) 0.063(5) 0.027(3) -0.007(3) -0.004(3) -0.012(4)
C15B 0.023(4) 0.033(5) 0.0177(11) 0.004(4) 0.000(3) 0.009(2)
C16B 0.027(3) 0.039(4) 0.021(3) 0.002(2) -0.002(3) 0.003(3)
C17B 0.037(3) 0.024(4) 0.021(4) 0.012(3) -0.001(3) 0.008(3)
C23B 0.068(5) 0.014(5) 0.055(7) 0.012(3) 0.021(5) -0.004(3)
C18B 0.028(4) 0.034(6) 0.020(7) 0.003(4) -0.006(3) 0.013(4)
C19B 0.021(3) 0.047(5) 0.014(6) -0.003(5) -0.004(2) 0.008(2)
C14C 0.0346(18) 0.0352(18) 0.038(3) 0.0071(11) -0.0024(16) 0.0034(15)
C20C 0.049(2) 0.050(2) 0.090(4) 0.0297(19) -0.021(2) -0.0117(19)
C21C 0.043(2) 0.066(9) 0.21(2) 0.087(12) -0.021(7) -0.013(3)
C22C 0.045(5) 0.039(3) 0.049(7) 0.012(5) 0.006(5) -0.005(3)
C15C 0.035(3) 0.0274(15) 0.031(6) -0.0052(19) -0.005(2) 0.0126(10)
C16C 0.0227(14) 0.0372(19) 0.030(8) 0.000(2) -0.004(2) 0.0109(14)
C17C 0.0382(18) 0.0294(14) 0.031(3) -0.0007(15) -0.0160(12) 0.0044(13)
C23C 0.066(3) 0.0452(19) 0.074(4) 0.008(2) -0.042(3) -0.018(2)
C18C 0.048(3) 0.038(2) 0.0233(16) -0.0092(17) -0.0123(14) 0.0226(14)
C19C 0.037(3) 0.055(3) 0.0207(16) 0.004(2) 0.003(2) 0.0170(18)
C24 0.065(6) 0.063(7) 0.115(17) 0.007(8) -0.018(7) -0.046(4)
Cl2 0.070(2) 0.070(2) 0.106(3) 0.0274(18) -0.025(2) -0.0337(16)
Cl3 0.0643(19) 0.0619(19) 0.112(2) 0.004(2) 0.0241(17) -0.0192(15)

loop_
_atom_type_symbol
_atom_type_description
_atom_type_scat_dispersion_real
_atom_type_scat_dispersion_imag
_atom_type_scat_source
C C 0.0033 0.0016 'International Tables Vol C Tables 4.2.6.8 and 6.1.1.4'
H H 0.0000 0.0000 'International Tables Vol C Tables 4.2.6.8 and 6.1.1.4'
N N 0.0061 0.0033 'International Tables Vol C Tables 4.2.6.8 and 6.1.1.4'
O O 0.0106 0.0060 'International Tables Vol C Tables 4.2.6.8 and 6.1.1.4'
Cl Cl 0.1484 0.1585 'International Tables Vol C Tables 4.2.6.8 and 6.1.1.4'
Ru Ru -1.2594 0.8363 'International Tables Vol C Tables 4.2.6.8 and 6.1.1.4'

loop_
_geom_angle_atom_site_label_1
_geom_angle_atom_site_label_2
_geom_angle_atom_site_label_3
_geom_angle
C1 Ru C14A 115.00(17)
C1 Ru C15B 97.1(2)
C1 Ru C14B 124.1(3)
C15B Ru C14B 38.6(3)
C1 Ru O1 76.84(7)
C14A Ru O1 97.10(17)
C15B Ru O1 146.3(3)
C14B Ru O1 158.8(3)
C1 Ru C19A 94.67(14)
C14A Ru C19A 38.22(19)
O1 Ru C19A 125.6(2)
C1 Ru C18A 100.44(14)
C14A Ru C18A 69.1(2)
C15B Ru C18A 17.3(2)
C14B Ru C18A 26.4(3)
O1 Ru C18A 163.56(18)
C19A Ru C18A 38.00(19)
C1 Ru C15A 152.5(3)
C14A Ru C15A 38.8(4)
C15B Ru C15A 74.4(5)
C14B Ru C15A 64.3(5)
O1 Ru C15A 95.7(5)
C19A Ru C15A 67.9(5)
C18A Ru C15A 79.2(5)
N1 C1 C2 102.86(16)
N1 C1 Ru 142.83(15)
C2 C1 Ru 114.31(14)
N3 C2 C1 108.12(17)
N3 C2 C3 132.27(18)
C1 C2 C3 119.56(18)
O2 C3 O1 126.67(19)
O2 C3 C2 123.63(19)
O1 C3 C2 109.69(17)
C3 O1 Ru 119.11(13)
N2 N1 C1 113.95(16)
N2 N1 C4 119.26(15)
C1 N1 C4 126.74(16)
C5 C4 C9 123.32(17)
C5 C4 N1 118.36(17)
C9 C4 N1 118.22(16)
C6 C5 C4 117.08(18)
C6 C5 C10 120.72(18)
C4 C5 C10 122.19(18)
C5 C10 H10A 109.5
C5 C10 H10B 109.5
H10A C10 H10B 109.5
C5 C10 H10C 109.5
H10A C10 H10C 109.5
H10B C10 H10C 109.5
C5 C6 C7 121.66(18)
C5 C6 H6 119.2
C7 C6 H6 119.2
C8 C7 C6 118.72(18)
C8 C7 C11 120.19(18)
C6 C7 C11 121.10(18)
C7 C11 H11A 109.5
C7 C11 H11B 109.5
H11A C11 H11B 109.5
C7 C11 H11C 109.5
H11A C11 H11C 109.5
H11B C11 H11C 109.5
C9 C8 C7 122.04(18)
C9 C8 H8 119.0
C7 C8 H8 119.0
C8 C9 C4 117.12(17)
C8 C9 C12 121.11(17)
C4 C9 C12 121.77(17)
C9 C12 H12A 109.5
C9 C12 H12B 109.5
H12A C12 H12B 109.5
C9 C12 H12C 109.5
H12A C12 H12C 109.5
H12B C12 H12C 109.5
N3 N2 N1 103.25(15)
N2 N3 C2 111.82(16)
N2 N3 C13 119.35(16)
C2 N3 C13 128.83(17)
N3 C13 H13A 109.5
N3 C13 H13B 109.5
H13A C13 H13B 109.5
N3 C13 H13C 109.5
H13A C13 H13C 109.5
H13B C13 H13C 109.5
C19A C14A C15A 118.2(5)
C19A C14A C20A 120.9(6)
C15A C14A C20A 120.9(6)
C19A C14A Ru 71.9(4)
C15A C14A Ru 74.1(11)
C20A C14A Ru 127.1(5)
C21A C20A C14A 120.1(6)
C21A C20A C22A 116.1(9)
C14A C20A C22A 104.3(6)
C21A C20A H20A 105.0
C14A C20A H20A 105.0
C22A C20A H20A 105.0
C20A C21A H21A 109.5
C20A C21A H21B 109.5
H21A C21A H21B 109.5
C20A C21A H21C 109.5
H21A C21A H21C 109.5
H21B C21A H21C 109.5
C20A C22A H22A 109.5
C20A C22A H22B 109.5
H22A C22A H22B 109.5
C20A C22A H22C 109.5
H22A C22A H22C 109.5
H22B C22A H22C 109.5
C16A C15A C14A 120.8(6)
C16A C15A Ru 73.4(13)
C14A C15A Ru 67.1(8)
C16A C15A H15A 119.6
C14A C15A H15A 119.6
Ru C15A H15A 133.1
C15A C16A C17A 120.6(6)
C15A C16A Ru 70.9(13)
C17A C16A Ru 70.3(8)
C15A C16A H16A 119.7
C17A C16A H16A 119.7
Ru C16A H16A 132.0
C18A C17A C16A 118.7(5)
C18A C17A C23A 120.8(5)
C16A C17A C23A 120.5(6)
C18A C17A Ru 70.1(3)
C16A C17A Ru 72.1(9)
C23A C17A Ru 128.9(4)
C17A C23A H23A 109.5
C17A C23A H23B 109.5
C17A C23A H23C 109.5
H23A C23A H23B 109.5
H23A C23A H23C 109.5
H23B C23A H23C 109.5
C17A C23A H23H 109.5
H23G C23A H23H 110.2
C17A C23A H23I 109.2
H23G C23A H23I 108.7
H23H C23A H23I 110.0
C17A C18A C19A 120.7(4)
C17A C18A Ru 73.0(3)
C19A C18A Ru 69.5(3)
C17A C18A H18A 119.7
C19A C18A H18A 119.7
Ru C18A H18A 130.5
C14A C19A C18A 120.8(4)
C14A C19A Ru 69.9(4)
C18A C19A Ru 72.5(3)
C14A C19A H19A 119.6
C18A C19A H19A 119.6
Ru C19A H19A 130.7
C15B C14B C19B 117.2(10)
C15B C14B C20B 122.8(8)
C19B C14B C20B 120.0(10)
C15B C14B Ru 70.6(6)
C19B C14B Ru 75(2)
C20B C14B Ru 124.3(7)
C14B C20B C22B 108.2(8)
C14B C20B C21B 114.0(7)
C22B C20B C21B 109.3(7)
C14B C20B H20B 108.4
C22B C20B H20B 108.4
C21B C20B H20B 108.4
C20B C21B H21D 109.5
C20B C21B H21E 109.5
H21D C21B H21E 109.5
C20B C21B H21F 109.5
H21D C21B H21F 109.5
H21E C21B H21F 109.5
C20B C22B H22D 109.5
C20B C22B H22E 109.5
H22D C22B H22E 109.5
C20B C22B H22F 109.5
H22D C22B H22F 109.5
H22E C22B H22F 109.5
C16B C15B C14B 122.4(7)
C16B C15B Ru 75.5(6)
C14B C15B Ru 70.7(6)
C16B C15B H15B 118.8
C14B C15B H15B 118.8
Ru C15B H15B 127.0
C17B C16B C15B 119.9(7)
C17B C16B Ru 73.7(6)
C15B C16B Ru 67.1(5)
C17B C16B H16B 120.0
C15B C16B H16B 120.0
Ru C16B H16B 131.9
C16B C17B C18B 119.9(9)
C16B C17B C23B 122.0(9)
C18B C17B C23B 117.9(10)
C16B C17B Ru 70.3(6)
C18B C17B Ru 72.1(17)
C23B C17B Ru 126.7(9)
C17B C23B H23D 109.5
C17B C23B H23E 109.5
H23D C23B H23E 109.5
C17B C23B H23F 109.5
H23D C23B H23F 109.5
H23E C23B H23F 109.5
C17B C18B C19B 120.5(12)
C17B C18B Ru 71.9(15)
C19B C18B Ru 70(2)
C17B C18B H18B 119.7
C19B C18B H18B 119.7
Ru C18B H18B 130.8
C18B C19B C14B 119.7(13)
C18B C19B Ru 73(2)
C14B C19B Ru 66.4(16)
C18B C19B H19B 120.1
C14B C19B H19B 120.1
Ru C19B H19B 133.2
C14C C20C C21C 118.38(75)
C14C C20C C22C 110.39(61)
C14C C20C H20C 99.5
C21C C20C C22C 123.15(83)
C21C C20C H20C 99.5
C22C C20C H20C 99.5
H21G C21C H21H 109.5
H21G C21C H21I 109.5
H21H C21C H21I 109.5
H22G C22C H22H 109.5
H22G C22C H22I 109.5
H22H C22C H22I 109.5
Cl2 C24 Cl3 111.5(5)
Cl2 C24 H24A 109.3
Cl3 C24 H24A 109.3
Cl2 C24 H24B 109.3
Cl3 C24 H24B 109.3
H24A C24 H24B 108.0

loop_
_geom_bond_atom_site_label_1
_geom_bond_atom_site_label_2
_geom_bond_distance
Ru C1 2.0303(19)
Ru C14A 2.124(8)
Ru C15B 2.131(9)
Ru C14B 2.132(11)
Ru O1 2.1444(15)
Ru C19A 2.149(5)
Ru C18A 2.187(5)
Ru C15A 2.22(2)
C1 N1 1.359(2)
C1 C2 1.375(3)
C2 N3 1.352(2)
C2 C3 1.480(3)
C3 O2 1.231(2)
C3 O1 1.294(3)
N1 N2 1.353(2)
N1 C4 1.443(2)
C4 C5 1.394(3)
C4 C9 1.399(3)
C5 C6 1.394(3)
C5 C10 1.510(3)
C10 H10A 0.9800
C10 H10B 0.9800
C10 H10C 0.9800
C6 C7 1.398(3)
C6 H6 0.9500
C7 C8 1.390(3)
C7 C11 1.509(3)
C11 H11A 0.9800
C11 H11B 0.9800
C11 H11C 0.9800
C8 C9 1.387(3)
C8 H8 0.9500
C9 C12 1.505(3)
C12 H12A 0.9800
C12 H12B 0.9800
C12 H12C 0.9800
N2 N3 1.324(2)
N3 C13 1.466(3)
C13 H13A 0.9800
C13 H13B 0.9800
C13 H13C 0.9800
C14A C19A 1.399(7)
C14A C15A 1.446(10)
C14A C20A 1.512(7)
C20A C21A 1.424(12)
C20A C22A 1.560(12)
C20A H20A 1.0000
C21A H21A 0.9800
C21A H21B 0.9800
C21A H21C 0.9800
C22A H22A 0.9800
C22A H22B 0.9800
C22A H22C 0.9800
C15A C16A 1.370(15)
C15A H15A 0.9500
C16A C17A 1.441(10)
C16A H16A 0.9500
C17A C18A 1.398(6)
C17A C23A 1.513(7)
C23A H23A 0.9800
C23A H23B 0.9800
C23A H23C 0.9800
C23A H23G 0.9832
C23A H23H 0.9676
C23A H23I 0.9860
C18A C19A 1.412(7)
C18A H18A 0.9500
C19A H19A 0.9500
C14B C15B 1.410(11)
C14B C19B 1.450(17)
C14B C20B 1.501(12)
C20B C22B 1.533(10)
C20B C21B 1.540(11)
C20B H20B 1.0000
C20B H23H 1.0577
C20B H23I 1.1644
C21B H21D 0.9800
C21B H21E 0.9800
C21B H21F 0.9800
C21B H23G 0.8902
C21B H23I 0.8430
C22B H22D 0.9800
C22B H22E 0.9800
C22B H22F 0.9800
C15B C16B 1.402(12)
C15B H15B 0.9500
C16B C17B 1.398(11)
C16B H16B 0.9500
C17B C18B 1.41(2)
C17B C23B 1.539(14)
C23B H23D 0.9800
C23B H23E 0.9800
C23B H23F 0.9800
C18B C19B 1.42(3)
C18B H18B 0.9500
C19B H19B 0.9500
C20C C21C 1.383(16)
C20C C22C 1.568(13)
C20C H20C 1.0000
C21C H21G 0.9800
C21C H21H 0.9800
C21C H21I 0.9800
C22C H22G 0.9800
C22C H22H 0.9800
C22C H22I 0.9800
C24 Cl2 1.791(15)
C24 Cl3 1.792(16)
C24 H24A 0.9900
C24 H24B 0.9900

loop_
_geom_torsion_atom_site_label_1
_geom_torsion_atom_site_label_2
_geom_torsion_atom_site_label_3
_geom_torsion_atom_site_label_4
_geom_torsion
C14A Ru C1 N1 -84.0(3)
C15B Ru C1 N1 -29.5(4)
C14B Ru C1 N1 0.5(4)
O1 Ru C1 N1 -175.8(2)
C19A Ru C1 N1 -50.3(3)
C18A Ru C1 N1 -12.3(3)
C15A Ru C1 N1 -99.1(11)
C14A Ru C1 C2 96.4(2)
C15B Ru C1 C2 150.9(3)
C14B Ru C1 C2 -179.2(3)
O1 Ru C1 C2 4.59(14)
C19A Ru C1 C2 130.1(2)
C18A Ru C1 C2 168.0(2)
C15A Ru C1 C2 81.3(11)
N1 C1 C2 N3 -0.3(2)
Ru C1 C2 N3 179.50(13)
N1 C1 C2 C3 177.45(17)
Ru C1 C2 C3 -2.8(2)
N3 C2 C3 O2 -4.6(4)
C1 C2 C3 O2 178.3(2)
N3 C2 C3 O1 174.4(2)
C1 C2 C3 O1 -2.7(3)
O2 C3 O1 Ru -174.25(17)
C2 C3 O1 Ru 6.8(2)
C1 Ru O1 C3 -6.78(15)
C14A Ru O1 C3 -120.9(2)
C15B Ru O1 C3 -89.8(4)
C14B Ru O1 C3 -178.1(7)
C19A Ru O1 C3 -93.1(2)
C18A Ru O1 C3 -89.0(5)
C15A Ru O1 C3 -159.9(4)
C2 C1 N1 N2 0.1(2)
Ru C1 N1 N2 -179.59(18)
C2 C1 N1 C4 -177.25(17)
Ru C1 N1 C4 3.1(3)
N2 N1 C4 C5 -80.4(2)
C1 N1 C4 C5 96.8(2)
N2 N1 C4 C9 103.2(2)
C1 N1 C4 C9 -79.6(2)
C9 C4 C5 C6 1.5(3)
N1 C4 C5 C6 -174.78(17)
C9 C4 C5 C10 -179.32(19)
N1 C4 C5 C10 4.4(3)
C4 C5 C6 C7 1.0(3)
C10 C5 C6 C7 -178.20(19)
C5 C6 C7 C8 -2.5(3)
C5 C6 C7 C11 177.37(19)
C6 C7 C8 C9 1.6(3)
C11 C7 C8 C9 -178.27(19)
C7 C8 C9 C4 0.7(3)
C7 C8 C9 C12 -179.17(19)
C5 C4 C9 C8 -2.3(3)
N1 C4 C9 C8 173.94(17)
C5 C4 C9 C12 177.55(18)
N1 C4 C9 C12 -6.2(3)
C1 N1 N2 N3 0.2(2)
C4 N1 N2 N3 177.71(16)
N1 N2 N3 C2 -0.3(2)
N1 N2 N3 C13 178.93(17)
C1 C2 N3 N2 0.4(2)
C3 C2 N3 N2 -176.9(2)
C1 C2 N3 C13 -178.8(2)
C3 C2 N3 C13 3.9(4)
C1 Ru C14A C19A 63.5(4)
C15B Ru C14A C19A -17.3(3)
C14B Ru C14A C19A -56.5(4)
O1 Ru C14A C19A 142.2(3)
C18A Ru C14A C19A -28.6(3)
C15A Ru C14A C19A -127.6(8)
C1 Ru C14A C15A -169.0(7)
C15B Ru C14A C15A 110.3(8)
C14B Ru C14A C15A 71.1(8)
O1 Ru C14A C15A -90.2(7)
C19A Ru C14A C15A 127.6(8)
C18A Ru C14A C15A 99.0(7)
C1 Ru C14A C20A -52.0(6)
C15B Ru C14A C20A -132.7(7)
C14B Ru C14A C20A -171.9(7)
O1 Ru C14A C20A 26.8(6)
C19A Ru C14A C20A -115.4(7)
C18A Ru C14A C20A -144.0(6)
C15A Ru C14A C20A 117.0(9)
C19A C14A C20A C21A -153.3(8)
C15A C14A C20A C21A 29.5(17)
Ru C14A C20A C21A -63.5(9)
C19A C14A C20A C22A 74.4(11)
C15A C14A C20A C22A -102.7(17)
Ru C14A C20A C22A 164.3(8)
C19A C14A C15A C16A 7(3)
C20A C14A C15A C16A -176(2)
Ru C14A C15A C16A -52(2)
C19A C14A C15A Ru 58.7(10)
C20A C14A C15A Ru -124.1(9)
C1 Ru C15A C16A 157.0(9)
C14A Ru C15A C16A 134.9(14)
C15B Ru C15A C16A 82.0(11)
C14B Ru C15A C16A 42.0(10)
O1 Ru C15A C16A -130.8(10)
C19A Ru C15A C16A 103.0(11)
C18A Ru C15A C16A 65.0(10)
C1 Ru C15A C14A 22.1(15)
C15B Ru C15A C14A -52.9(6)
C14B Ru C15A C14A -92.9(7)
O1 Ru C15A C14A 94.3(6)
C19A Ru C15A C14A -31.9(5)
C18A Ru C15A C14A -69.9(6)
C14A C15A C16A C17A -2(4)
Ru C15A C16A C17A -52(2)
C14A C15A C16A Ru 49(2)
C1 Ru C16A C15A -133.7(16)
C14A Ru C16A C15A -28.6(10)
C15B Ru C16A C15A -87.1(11)
C14B Ru C16A C15A -115.7(14)
O1 Ru C16A C15A 58.0(12)
C19A Ru C16A C15A -66.8(11)
C18A Ru C16A C15A -104.4(11)
C1 Ru C16A C17A 0(3)
C14A Ru C16A C17A 105.4(8)
C15B Ru C16A C17A 47.0(7)
C14B Ru C16A C17A 18.3(5)
O1 Ru C16A C17A -167.9(5)
C19A Ru C16A C17A 67.3(7)
C18A Ru C16A C17A 29.7(6)
C15A Ru C16A C17A 134.0(15)
C15A C16A C17A C18A -2(3)
Ru C16A C17A C18A -54.2(10)
C15A C16A C17A C23A 177(2)
Ru C16A C17A C23A 125.2(7)
C15A C16A C17A Ru 52(2)
C1 Ru C17A C18A -49.1(3)
C14A Ru C17A C18A 66.2(3)
C15B Ru C17A C18A 15.1(4)
C14B Ru C17A C18A 27.4(17)
O1 Ru C17A C18A 155.2(3)
C19A Ru C17A C18A 29.0(3)
C15A Ru C17A C18A 103.6(5)
C1 Ru C17A C16A -179.9(8)
C14A Ru C17A C16A -64.7(8)
C15B Ru C17A C16A -115.7(9)
C14B Ru C17A C16A -103.4(19)
O1 Ru C17A C16A 24.4(9)
C19A Ru C17A C16A -101.8(8)
C18A Ru C17A C16A -130.8(9)
C15A Ru C17A C16A -27.2(9)
C1 Ru C17A C23A 64.9(6)
C14A Ru C17A C23A -179.8(6)
C15B Ru C17A C23A 129.1(7)
C14B Ru C17A C23A 141(2)
O1 Ru C17A C23A -90.7(6)
C19A Ru C17A C23A 143.0(6)
C18A Ru C17A C23A 114.0(6)
C15A Ru C17A C23A -142.4(7)
C16A C17A C18A C19A 2.5(15)
C23A C17A C18A C19A -176.8(5)
Ru C17A C18A C19A -52.7(5)
C16A C17A C18A Ru 55.2(13)
C23A C17A C18A Ru -124.2(5)
C1 Ru C18A C17A 142.7(3)
C14A Ru C18A C17A -104.4(3)
C15B Ru C18A C17A -137.1(11)
C14B Ru C18A C17A -12.9(8)
O1 Ru C18A C17A -138.5(5)
C19A Ru C18A C17A -133.1(4)
C15A Ru C18A C17A -65.3(4)
C1 Ru C18A C19A -84.2(3)
C14A Ru C18A C19A 28.7(3)
C15B Ru C18A C19A -4.0(9)
C14B Ru C18A C19A 120.2(8)
O1 Ru C18A C19A -5.3(6)
C15A Ru C18A C19A 67.8(4)
C15A C14A C19A C18A -6.1(16)
C20A C14A C19A C18A 176.6(6)
Ru C14A C19A C18A 53.7(5)
C15A C14A C19A Ru -59.8(14)
C20A C14A C19A Ru 122.9(7)
C17A C18A C19A C14A 1.7(9)
Ru C18A C19A C14A -52.6(5)
C17A C18A C19A Ru 54.2(5)
C1 Ru C19A C14A -125.6(3)
C15B Ru C19A C14A 136.8(8)
C14B Ru C19A C14A 105.6(5)
O1 Ru C19A C14A -48.4(4)
C18A Ru C19A C14A 133.4(4)
C15A Ru C19A C14A 32.4(4)
C1 Ru C19A C18A 101.0(3)
C14A Ru C19A C18A -133.4(4)
C15B Ru C19A C18A 3.3(7)
C14B Ru C19A C18A -27.9(4)
O1 Ru C19A C18A 178.1(2)
C15A Ru C19A C18A -101.0(4)
C1 Ru C14B C15B -52.5(6)
C14A Ru C14B C15B 55.9(5)
O1 Ru C14B C15B 117.3(7)
C19A Ru C14B C15B 17.1(4)
C18A Ru C14B C15B -23.2(5)
C15A Ru C14B C15B 97.1(7)
C1 Ru C14B C19B -179.1(14)
C14A Ru C14B C19B -70.6(14)
C15B Ru C14B C19B -126.6(15)
O1 Ru C14B C19B -9.3(17)
C19A Ru C14B C19B -109.4(15)
C18A Ru C14B C19B -149.7(16)
C15A Ru C14B C19B -29.4(15)
C1 Ru C14B C20B 64.6(7)
C14A Ru C14B C20B 173.0(8)
C15B Ru C14B C20B 117.1(10)
O1 Ru C14B C20B -125.6(7)
C19A Ru C14B C20B 134.2(8)
C18A Ru C14B C20B 93.9(10)
C15A Ru C14B C20B -145.8(9)
C15B C14B C20B C22B -55.2(12)
C19B C14B C20B C22B 125(3)
Ru C14B C20B C22B -143.1(7)
C15B C14B C20B C21B -177.0(9)
C19B C14B C20B C21B 3(3)
Ru C14B C20B C21B 95.1(8)
C19B C14B C15B C16B 3(3)
C20B C14B C15B C16B -176.6(10)
Ru C14B C15B C16B -57.6(10)
C19B C14B C15B Ru 61(3)
C20B C14B C15B Ru -119.0(10)
C1 Ru C15B C16B -88.9(5)
C14A Ru C15B C16B 26.8(5)
C14B Ru C15B C16B 132.6(8)
O1 Ru C15B C16B -12.0(7)
C19A Ru C15B C16B -4.4(7)
C18A Ru C15B C16B 168.7(12)
C15A Ru C15B C16B 64.4(6)
C1 Ru C15B C14B 138.5(5)
C14A Ru C15B C14B -105.8(6)
O1 Ru C15B C14B -144.6(5)
C19A Ru C15B C14B -137.0(10)
C18A Ru C15B C14B 36.1(9)
C15A Ru C15B C14B -68.2(6)
C14B C15B C16B C17B 1.8(18)
Ru C15B C16B C17B -53.6(11)
C14B C15B C16B Ru 55.4(9)
C1 Ru C16B C17B -131.4(6)
C14A Ru C16B C17B 11.1(8)
C15B Ru C16B C17B 133.4(9)
C14B Ru C16B C17B 103.8(7)
O1 Ru C16B C17B -53.6(7)
C19A Ru C16B C17B 138.8(15)
C18A Ru C16B C17B 129.3(8)
C15A Ru C16B C17B 32.5(7)
C1 Ru C16B C15B 95.2(5)
C14A Ru C16B C15B -122.3(10)
C14B Ru C16B C15B -29.6(5)
O1 Ru C16B C15B 173.0(4)
C19A Ru C16B C15B 5.5(9)
C18A Ru C16B C15B -4.1(4)
C15A Ru C16B C15B -100.9(7)
C15B C16B C17B C18B -4(3)
Ru C16B C17B C18B -54(3)
C15B C16B C17B C23B 172.2(11)
Ru C16B C17B C23B 121.6(12)
C15B C16B C17B Ru 50.6(10)
C1 Ru C17B C16B 57.1(7)
C14A Ru C17B C16B -24.7(17)
C15B Ru C17B C16B -28.7(6)
C14B Ru C17B C16B -66.4(6)
O1 Ru C17B C16B 130.5(6)
C19A Ru C17B C16B -14.3(5)
C18A Ru C17B C16B -39.7(6)
C15A Ru C17B C16B -124.8(12)
C1 Ru C17B C18B -170.6(16)
C14A Ru C17B C18B 108(3)
C15B Ru C17B C18B 103.5(16)
C14B Ru C17B C18B 65.8(16)
O1 Ru C17B C18B -97.3(16)
C19A Ru C17B C18B 117.9(17)
C18A Ru C17B C18B 92.6(16)
C15A Ru C17B C18B 7(2)
C1 Ru C17B C23B -58.7(9)
C14A Ru C17B C23B -141(3)
C15B Ru C17B C23B -144.5(9)
C14B Ru C17B C23B 177.8(9)
O1 Ru C17B C23B 14.7(8)
C19A Ru C17B C23B -130.1(10)
C18A Ru C17B C23B -155.5(9)
C15A Ru C17B C23B 119.4(13)
C16B C17B C18B C19B 1(6)
C23B C17B C18B C19B -175(4)
Ru C17B C18B C19B -53(4)
C16B C17B C18B Ru 53.5(19)
C23B C17B C18B Ru -122.6(13)
C1 Ru C18B C17B 18(3)
C14A Ru C18B C17B -17.1(7)
C15B Ru C18B C17B -65.4(13)
C14B Ru C18B C17B -104.4(15)
O1 Ru C18B C17B 82.1(14)
C19A Ru C18B C17B -45.2(12)
C18A Ru C18B C17B -82.2(14)
C15A Ru C18B C17B -79(11)
C1 Ru C18B C19B 151.4(17)
C14A Ru C18B C19B 116(2)
C15B Ru C18B C19B 67.8(19)
C14B Ru C18B C19B 28.8(17)
O1 Ru C18B C19B -144.7(19)
C19A Ru C18B C19B 88.0(19)
C18A Ru C18B C19B 51.0(19)
C15A Ru C18B C19B 54(10)
C17B C18B C19B C14B 4(7)
Ru C18B C19B C14B -49(4)
C17B C18B C19B Ru 54(4)
C15B C14B C19B C18B -6(6)
C20B C14B C19B C18B 174(4)
Ru C14B C19B C18B 52(4)
C15B C14B C19B Ru -58.4(17)
C20B C14B C19B Ru 121.3(14)
C1 Ru C19B C18B -132(2)
C14A Ru C19B C18B -40.7(17)
C15B Ru C19B C18B -101(2)
C14B Ru C19B C18B -134(3)
O1 Ru C19B C18B 42(2)
C19A Ru C19B C18B -80.3(19)
C18A Ru C19B C18B -119(2)
C15A Ru C19B C18B -6(2)
C1 Ru C19B C14B 3(4)
C14A Ru C19B C14B 93.4(13)
C15B Ru C19B C14B 32.8(10)
O1 Ru C19B C14B 176.1(7)
C19A Ru C19B C14B 53.8(11)
C18A Ru C19B C14B 14.6(8)
C15A Ru C19B C14B 128(2)
C19C C14C C20C C21C -31.9(12)
C19C C14C C20C C22C 117.9(8)
C15C C14C C20C C21C 151.0(13)
C15C C14C C20C C22C -59.3(12)
